data_4315099
loop_
_publ_author_name
'Daniel E. Bugaris'
'Roy Copping'
'Tolek Tyliszczak'
'David K. Shuh'
'James A. Ibers'

_publ_contact_author_address
;
        Department of Chemistry
        Northwestern University
        2145 Sheridan Road
        Evanston, IL 60208-3113, USA
;
_publ_contact_author_email ibers@chem.northwestern.edu
_publ_contact_author_fax '+1 847 491 2976'
_publ_contact_author_name 'James A. Ibers'
_publ_contact_author_phone '+1 847 491 5449'
_publ_section_title
;
 La2U2Se9: An Ordered Lanthanide/Actinide Chalcogenide with a Novel
 Structure Type
;
_journal_name_full 'Inorganic Chemistry'
_journal_page_first 2568
_journal_page_last 2575
_journal_paper_doi 10.1021/ic902503n
_journal_volume 49
_journal_year 2010
_chemical_formula_moiety 'La2 Se9 U2'
_chemical_formula_sum 'La2 Se9 U2'
_chemical_formula_weight 1464.52
_chemical_name_systematic
; 
 ? 
;
_space_group_IT_number 51
_symmetry_cell_setting orthorhombic
_symmetry_space_group_name_Hall '-P 2a 2a'
_symmetry_space_group_name_H-M 'P m m a'
_atom_sites_solution_primary direct
_atom_sites_solution_secondary difmap
_audit_creation_method SHELXL-97
_cell_angle_alpha 90.00
_cell_angle_beta 90.00
_cell_angle_gamma 90.00
_cell_formula_units_Z 2
_cell_length_a 10.920(2)
_cell_length_b 5.6100(11)
_cell_length_c 10.703(2)
_cell_measurement_reflns_used 4484
_cell_measurement_temperature 100(2)
_cell_measurement_theta_max 28.26
_cell_measurement_theta_min 2.66
_cell_volume 655.7(2)
_computing_cell_refinement 'APEX2 version v2009.5-1 (Bruker, 2009)'
_computing_data_collection 'SMART version 5.054 (Bruker, 2000)'
_computing_data_reduction 'SAINT version 7.34a (Bruker, 2009)'
_computing_molecular_graphics 'CrystalMaker version 2.2.1 (Palmer, 2009)'
_computing_publication_material 'SHELXTL-97 (Sheldrick, 2008)'
_computing_structure_refinement 'SHELXL-97 (Sheldrick, 2008)'
_computing_structure_solution 'SHELXS-97 (Sheldrick, 2008)'
_diffrn_ambient_temperature 100(2)
_diffrn_measured_fraction_theta_full 0.999
_diffrn_measured_fraction_theta_max 0.949
_diffrn_measurement_device_type 'Bruker SMART 1000 CCD'
_diffrn_measurement_method \w
_diffrn_radiation_monochromator graphite
_diffrn_radiation_source 'fine-focus sealed tube'
_diffrn_radiation_type MoK\a
_diffrn_radiation_wavelength 0.71073
_diffrn_reflns_av_R_equivalents 0.0403
_diffrn_reflns_av_sigmaI/netI 0.0234
_diffrn_reflns_limit_h_max 14
_diffrn_reflns_limit_h_min -14
_diffrn_reflns_limit_k_max 7
_diffrn_reflns_limit_k_min -7
_diffrn_reflns_limit_l_max 13
_diffrn_reflns_limit_l_min -14
_diffrn_reflns_number 7471
_diffrn_reflns_theta_full 25.00
_diffrn_reflns_theta_max 28.63
_diffrn_reflns_theta_min 2.66
_exptl_absorpt_coefficient_mu 55.938
_exptl_absorpt_correction_T_max 0.0613
_exptl_absorpt_correction_T_min 0.0039
_exptl_absorpt_correction_type numerical
_exptl_absorpt_process_details
;
'face indexed; SADABS version 2008/1 (Sheldrick, 2006)'
;
_exptl_crystal_colour black
_exptl_crystal_density_diffrn 7.418
_exptl_crystal_density_method 'not measured'
_exptl_crystal_description block
_exptl_crystal_F_000 1208
_exptl_crystal_size_max 0.160
_exptl_crystal_size_mid 0.100
_exptl_crystal_size_min 0.096
_refine_diff_density_max 2.977
_refine_diff_density_min -2.682
_refine_diff_density_rms 0.501
_refine_ls_extinction_coef 0.00042(10)
_refine_ls_extinction_expression Fc^*^=kFc[1+0.001xFc^2^\l^3^/sin(2\q)]^-1/4^
_refine_ls_extinction_method SHELXL
_refine_ls_goodness_of_fit_ref 1.289
_refine_ls_matrix_type full
_refine_ls_number_parameters 43
_refine_ls_number_reflns 926
_refine_ls_number_restraints 0
_refine_ls_restrained_S_all 1.289
_refine_ls_R_factor_all 0.0301
_refine_ls_R_factor_gt 0.0264
_refine_ls_shift/su_max 0.000
_refine_ls_shift/su_mean 0.000
_refine_ls_structure_factor_coef Fsqd
_refine_ls_weighting_details
; calc
 [1.00000]/[\s^2^(Fo^2^)+(0.0200Fo^2^)^2^] 
;
_refine_ls_weighting_scheme calc
_refine_ls_wR_factor_gt 0.0719
_refine_ls_wR_factor_ref 0.0741
_reflns_number_gt 849
_reflns_number_total 926
_reflns_threshold_expression >2sigma(I)
_cod_data_source_file ic902503n_si_001.cif
_cod_data_source_block finalst
_cod_database_code 4315099

loop_
_symmetry_equiv_pos_as_xyz
'x, y, z'
'-x+1/2, -y, z'
'-x, y, -z'
'x+1/2, -y, -z'
'-x, -y, -z'
'x-1/2, y, -z'
'x, -y, z'
'-x-1/2, y, z'

loop_
_atom_site_label
_atom_site_type_symbol
_atom_site_fract_x
_atom_site_fract_y
_atom_site_fract_z
_atom_site_U_iso_or_equiv
_atom_site_adp_type
_atom_site_occupancy
_atom_site_symmetry_multiplicity
_atom_site_calc_flag
_atom_site_refinement_flags
_atom_site_disorder_assembly
_atom_site_disorder_group
U1 U 0.00609(4) 0.0000 0.25077(4) 0.00772(17) Uani 1 2 d S . .
La1 La 0.2500 0.5000 0.57171(9) 0.0058(2) Uani 1 4 d S . .
La2 La 0.2500 0.5000 0.02688(10) 0.0083(2) Uani 1 4 d S . .
Se1 Se 0.2500 0.0000 0.68054(16) 0.0071(3) Uani 1 4 d S . .
Se2 Se 0.55502(11) 0.5000 0.18873(11) 0.0083(3) Uani 1 2 d S . .
Se3 Se 0.12419(12) 0.0000 0.00021(11) 0.0082(3) Uani 1 2 d S . .
Se4 Se 0.0000 0.2498(2) 0.5000 0.0101(3) Uani 1 2 d S . .
Se5 Se 0.2500 0.2492(2) 0.28919(11) 0.0115(3) Uani 1 2 d S . .

loop_
_atom_site_aniso_label
_atom_site_aniso_U_11
_atom_site_aniso_U_22
_atom_site_aniso_U_33
_atom_site_aniso_U_23
_atom_site_aniso_U_13
_atom_site_aniso_U_12
U1 0.0096(3) 0.0030(2) 0.0106(3) 0.000 0.00051(17) 0.000
La1 0.0084(4) 0.0015(4) 0.0074(4) 0.000 0.000 0.000
La2 0.0112(5) 0.0030(4) 0.0107(5) 0.000 0.000 0.000
Se1 0.0071(7) 0.0038(7) 0.0105(8) 0.000 0.000 0.000
Se2 0.0129(6) 0.0033(5) 0.0087(5) 0.000 0.0020(5) 0.000
Se3 0.0145(6) 0.0032(5) 0.0068(5) 0.000 -0.0009(4) 0.000
Se4 0.0083(6) 0.0157(6) 0.0063(5) 0.000 0.0004(4) 0.000
Se5 0.0083(5) 0.0179(7) 0.0084(6) -0.0039(5) 0.000 0.000

loop_
_atom_type_symbol
_atom_type_description
_atom_type_scat_dispersion_real
_atom_type_scat_dispersion_imag
_atom_type_scat_source
Se Se -0.0929 2.2259 'International Tables Vol C Tables 4.2.6.8 and 6.1.1.4'
La La -0.2871 2.4523 'International Tables Vol C Tables 4.2.6.8 and 6.1.1.4'
U U -9.6767 9.6646 'International Tables Vol C Tables 4.2.6.8 and 6.1.1.4'

loop_
_geom_angle_atom_site_label_1
_geom_angle_atom_site_label_2
_geom_angle_atom_site_label_3
_geom_angle
_geom_angle_site_symmetry_1
_geom_angle_site_symmetry_3
_geom_angle_publ_flag
Se1 U1 Se2 80.73(3) 5_556 2 ?
Se1 U1 Se2 80.73(3) 5_556 2_565 ?
Se2 U1 Se2 142.89(5) 2 2_565 ?
Se1 U1 Se3 130.41(4) 5_556 . ?
Se2 U1 Se3 84.00(3) 2 . ?
Se2 U1 Se3 84.00(3) 2_565 . ?
Se1 U1 Se4 75.74(3) 5_556 . ?
Se2 U1 Se4 129.38(4) 2 . ?
Se2 U1 Se4 75.69(3) 2_565 . ?
Se3 U1 Se4 143.82(3) . . ?
Se1 U1 Se4 75.74(3) 5_556 5_556 ?
Se2 U1 Se4 75.69(3) 2 5_556 ?
Se2 U1 Se4 129.38(4) 2_565 5_556 ?
Se3 U1 Se4 143.82(3) . 5_556 ?
Se4 U1 Se4 55.41(5) . 5_556 ?
Se1 U1 Se5 144.49(3) 5_556 2 ?
Se2 U1 Se5 77.98(3) 2 2 ?
Se2 U1 Se5 131.67(4) 2_565 2 ?
Se3 U1 Se5 75.04(3) . 2 ?
Se4 U1 Se5 96.52(3) . 2 ?
Se4 U1 Se5 71.66(2) 5_556 2 ?
Se1 U1 Se5 144.49(3) 5_556 . ?
Se2 U1 Se5 131.67(4) 2 . ?
Se2 U1 Se5 77.98(3) 2_565 . ?
Se3 U1 Se5 75.04(3) . . ?
Se4 U1 Se5 71.66(2) . . ?
Se4 U1 Se5 96.52(3) 5_556 . ?
Se5 U1 Se5 54.83(5) 2 . ?
Se1 U1 Se3 76.82(4) 5_556 5 ?
Se2 U1 Se3 72.31(2) 2 5 ?
Se2 U1 Se3 72.31(2) 2_565 5 ?
Se3 U1 Se3 53.59(5) . 5 ?
Se4 U1 Se3 140.52(3) . 5 ?
Se4 U1 Se3 140.52(3) 5_556 5 ?
Se5 U1 Se3 122.02(3) 2 5 ?
Se5 U1 Se3 122.02(3) . 5 ?
Se1 La1 Se1 134.90(7) 1_565 . ?
Se1 La1 Se4 71.54(3) 1_565 2_565 ?
Se1 La1 Se4 120.18(2) . 2_565 ?
Se1 La1 Se4 71.54(3) 1_565 5_566 ?
Se1 La1 Se4 120.18(2) . 5_566 ?
Se4 La1 Se4 119.26(4) 2_565 5_566 ?
Se1 La1 Se4 120.18(2) 1_565 6_656 ?
Se1 La1 Se4 71.54(3) . 6_656 ?
Se4 La1 Se4 52.67(5) 2_565 6_656 ?
Se4 La1 Se4 151.92(3) 5_566 6_656 ?
Se1 La1 Se4 120.18(2) 1_565 . ?
Se1 La1 Se4 71.54(3) . . ?
Se4 La1 Se4 151.92(3) 2_565 . ?
Se4 La1 Se4 52.67(5) 5_566 . ?
Se4 La1 Se4 119.26(4) 6_656 . ?
Se1 La1 Se2 72.84(3) 1_565 5_666 ?
Se1 La1 Se2 72.84(3) . 5_666 ?
Se4 La1 Se2 68.62(2) 2_565 5_666 ?
Se4 La1 Se2 137.54(3) 5_566 5_666 ?
Se4 La1 Se2 68.62(2) 6_656 5_666 ?
Se4 La1 Se2 137.54(3) . 5_666 ?
Se1 La1 Se2 72.84(3) 1_565 6_556 ?
Se1 La1 Se2 72.84(3) . 6_556 ?
Se4 La1 Se2 137.54(3) 2_565 6_556 ?
Se4 La1 Se2 68.62(2) 5_566 6_556 ?
Se4 La1 Se2 137.54(3) 6_656 6_556 ?
Se4 La1 Se2 68.62(2) . 6_556 ?
Se2 La1 Se2 79.41(5) 5_666 6_556 ?
Se1 La1 Se5 87.60(4) 1_565 2_565 ?
Se1 La1 Se5 137.51(5) . 2_565 ?
Se4 La1 Se5 65.979(17) 2_565 2_565 ?
Se4 La1 Se5 65.979(17) 5_566 2_565 ?
Se4 La1 Se5 88.12(3) 6_656 2_565 ?
Se4 La1 Se5 88.12(3) . 2_565 ?
Se2 La1 Se5 134.23(2) 5_666 2_565 ?
Se2 La1 Se5 134.23(2) 6_556 2_565 ?
Se1 La1 Se5 137.51(5) 1_565 . ?
Se1 La1 Se5 87.60(4) . . ?
Se4 La1 Se5 88.12(3) 2_565 . ?
Se4 La1 Se5 88.12(3) 5_566 . ?
Se4 La1 Se5 65.979(17) 6_656 . ?
Se4 La1 Se5 65.979(17) . . ?
Se2 La1 Se5 134.23(2) 5_666 . ?
Se2 La1 Se5 134.23(2) 6_556 . ?
Se5 La1 Se5 49.91(5) 2_565 . ?
Se3 La2 Se3 169.56(6) . 2_565 ?
Se3 La2 Se3 51.96(4) . 2 ?
Se3 La2 Se3 126.85(4) 2_565 2 ?
Se3 La2 Se3 126.85(4) . 1_565 ?
Se3 La2 Se3 51.96(4) 2_565 1_565 ?
Se3 La2 Se3 169.56(6) 2 1_565 ?
Se3 La2 Se2 68.66(2) . 6 ?
Se3 La2 Se2 103.30(3) 2_565 6 ?
Se3 La2 Se2 103.30(3) 2 6 ?
Se3 La2 Se2 68.66(2) 1_565 6 ?
Se3 La2 Se2 103.30(3) . 5_665 ?
Se3 La2 Se2 68.66(2) 2_565 5_665 ?
Se3 La2 Se2 68.66(2) 2 5_665 ?
Se3 La2 Se2 103.30(3) 1_565 5_665 ?
Se2 La2 Se2 85.39(5) 6 5_665 ?
Se3 La2 Se5 71.38(3) . . ?
Se3 La2 Se5 118.82(4) 2_565 . ?
Se3 La2 Se5 71.38(3) 2 . ?
Se3 La2 Se5 118.82(4) 1_565 . ?
Se2 La2 Se5 131.08(2) 6 . ?
Se2 La2 Se5 131.08(2) 5_665 . ?
Se3 La2 Se5 118.82(4) . 2_565 ?
Se3 La2 Se5 71.38(3) 2_565 2_565 ?
Se3 La2 Se5 118.82(4) 2 2_565 ?
Se3 La2 Se5 71.38(3) 1_565 2_565 ?
Se2 La2 Se5 131.08(2) 6 2_565 ?
Se2 La2 Se5 131.08(2) 5_665 2_565 ?
Se5 La2 Se5 53.24(5) . 2_565 ?
U1 Se1 U1 150.54(7) 6_656 5_556 ?
U1 Se1 La1 95.596(8) 6_656 1_545 ?
U1 Se1 La1 95.596(8) 5_556 1_545 ?
U1 Se1 La1 95.596(8) 6_656 . ?
U1 Se1 La1 95.596(8) 5_556 . ?
La1 Se1 La1 134.90(7) 1_545 . ?
U1 Se2 U1 142.89(5) 2_565 2 ?
U1 Se2 La2 108.54(2) 2_565 5_665 ?
U1 Se2 La2 108.54(2) 2 5_665 ?
U1 Se2 La1 88.36(3) 2_565 5_666 ?
U1 Se2 La1 88.36(3) 2 5_666 ?
La2 Se2 La1 97.60(4) 5_665 5_666 ?
Se3 Se3 Se3 179.90(5) 5 2 ?
Se3 Se3 U1 64.41(5) 5 . ?
Se3 Se3 U1 115.68(3) 2 . ?
Se3 Se3 U1 62.00(4) 5 5 ?
Se3 Se3 U1 117.91(3) 2 5 ?
U1 Se3 U1 126.41(5) . 5 ?
Se3 Se3 La2 115.99(2) 5 . ?
Se3 Se3 La2 64.02(2) 2 . ?
U1 Se3 La2 96.19(3) . . ?
U1 Se3 La2 106.58(3) 5 . ?
Se3 Se3 La2 115.99(2) 5 1_545 ?
Se3 Se3 La2 64.02(2) 2 1_545 ?
U1 Se3 La2 96.19(3) . 1_545 ?
U1 Se3 La2 106.58(3) 5 1_545 ?
La2 Se3 La2 126.85(4) . 1_545 ?
Se4 Se4 Se4 180.0 5_556 5_566 ?
Se4 Se4 U1 62.29(2) 5_556 5_556 ?
Se4 Se4 U1 117.71(2) 5_566 5_556 ?
Se4 Se4 U1 62.29(2) 5_556 . ?
Se4 Se4 U1 117.71(2) 5_566 . ?
U1 Se4 U1 124.59(5) 5_556 . ?
Se4 Se4 La1 116.34(2) 5_556 . ?
Se4 Se4 La1 63.66(2) 5_566 . ?
U1 Se4 La1 90.608(18) 5_556 . ?
U1 Se4 La1 113.697(18) . . ?
Se4 Se4 La1 116.34(2) 5_556 5_566 ?
Se4 Se4 La1 63.66(2) 5_566 5_566 ?
U1 Se4 La1 113.697(18) 5_556 5_566 ?
U1 Se4 La1 90.607(18) . 5_566 ?
La1 Se4 La1 127.33(5) . 5_566 ?
Se5 Se5 Se5 180.0 2 2_565 ?
Se5 Se5 U1 62.58(2) 2 2 ?
Se5 Se5 U1 117.42(2) 2_565 2 ?
Se5 Se5 U1 62.58(2) 2 . ?
Se5 Se5 U1 117.42(2) 2_565 . ?
U1 Se5 U1 122.63(5) 2 . ?
Se5 Se5 La2 116.62(3) 2 . ?
Se5 Se5 La2 63.38(3) 2_565 . ?
U1 Se5 La2 94.89(3) 2 . ?
U1 Se5 La2 94.89(3) . . ?
Se5 Se5 La1 114.95(3) 2 . ?
Se5 Se5 La1 65.05(3) 2_565 . ?
U1 Se5 La1 108.48(3) 2 . ?
U1 Se5 La1 108.49(3) . . ?
La2 Se5 La1 128.43(5) . . ?

loop_
_geom_bond_atom_site_label_1
_geom_bond_atom_site_label_2
_geom_bond_distance
_geom_bond_site_symmetry_2
_geom_bond_publ_flag
U1 Se1 2.8915(8) 5_556 ?
U1 Se2 2.9588(7) 2 ?
U1 Se2 2.9588(7) 2_565 ?
U1 Se3 2.9757(14) . ?
U1 Se4 3.0140(9) . ?
U1 Se4 3.0140(9) 5_556 ?
U1 Se5 3.0361(9) 2 ?
U1 Se5 3.0361(9) . ?
U1 Se3 3.0398(13) 5 ?
La1 Se1 3.0373(9) 1_565 ?
La1 Se1 3.0373(9) . ?
La1 Se4 3.1642(8) 2_565 ?
La1 Se4 3.1642(8) 5_566 ?
La1 Se4 3.1642(8) 6_656 ?
La1 Se4 3.1642(8) . ?
La1 Se2 3.3328(15) 5_666 ?
La1 Se2 3.3328(15) 6_556 ?
La1 Se5 3.3352(16) 2_565 ?
La1 Se5 3.3352(16) . ?
La2 Se3 3.1364(8) . ?
La2 Se3 3.1364(8) 2_565 ?
La2 Se3 3.1364(8) 2 ?
La2 Se3 3.1364(8) 1_565 ?
La2 Se2 3.1399(15) 6 ?
La2 Se2 3.1399(15) 5_665 ?
La2 Se5 3.1404(16) . ?
La2 Se5 3.1404(16) 2_565 ?
Se1 U1 2.8915(8) 6_656 ?
Se1 U1 2.8915(8) 5_556 ?
Se1 La1 3.0373(9) 1_545 ?
Se2 U1 2.9588(7) 2_565 ?
Se2 U1 2.9588(7) 2 ?
Se2 La2 3.1399(15) 5_665 ?
Se2 La1 3.3328(15) 5_666 ?
Se3 Se3 2.712(3) 5 ?
Se3 Se3 2.748(3) 2 ?
Se3 U1 3.0398(13) 5 ?
Se3 La2 3.1364(8) 1_545 ?
Se4 Se4 2.803(3) 5_556 ?
Se4 Se4 2.807(3) 5_566 ?
Se4 U1 3.0139(9) 5_556 ?
Se4 La1 3.1642(8) 5_566 ?
Se5 Se5 2.796(3) 2 ?
Se5 Se5 2.814(3) 2_565 ?
Se5 U1 3.0360(9) 2 ?
